data_7100702
loop_
_publ_author_name
'Gautam Desiraju'
'Rahul Banerjee'
'Roland Boese'
'Dinabandhu Das'
'Judith A. K. Howard'
'Raju Mondal'

_publ_section_title
;
Synthon evolution and unit cell evolution during
crystallisation. A study of symmetry-independent molecules (Z?>1) in
crystals of some hydroxy compounds
;
_journal_name_full 'Chemical Communications'
_journal_paper_doi 10.1039/b514076e
_journal_year 2006
_chemical_formula_moiety 'C22 H20 O2'
_chemical_formula_sum 'C22 H20 O2'
_chemical_formula_weight 316.38
_chemical_melting_point 182
_chemical_name_common 'trans -1,4-bis(phenylethynyl) cyclohexane -1,4-diol'
_space_group_IT_number 2
_symmetry_cell_setting triclinic
_symmetry_space_group_name_Hall '-P 1'
_symmetry_space_group_name_H-M 'P -1'
_cell_angle_alpha 78.402(2)
_cell_angle_beta 88.367(2)
_cell_angle_gamma 67.611(2)
_cell_formula_units_Z 16
_cell_length_a 17.6377(8)
_cell_length_b 18.8315(9)
_cell_length_c 23.3591(11)
_cell_measurement_temperature 120(2)
_cell_volume 7017.4(6)
_diffrn_ambient_temperature 120(2)
_exptl_crystal_density_diffrn 1.198
_cod_depositor_comments
;
The following automatic conversions were performed:
'_symmetry_cell_setting' value 'Triclinic' changed to 'triclinic'
according to '/home/saulius/struct/CIF-dictionaries/cif_core.dic'
dictionary named 'cif_core.dic' version 2.4.1 from 2010-06-29.

Automatic conversion script
Id: cif_fix_enum 1527 2010-12-29 10:47:43Z saulius 
;
_cod_database_code 7100702

loop_
_symmetry_equiv_pos_as_xyz
'x, y, z'
'-x, -y, -z'

loop_
_atom_site_label
_atom_site_type_symbol
_atom_site_fract_x
_atom_site_fract_y
_atom_site_fract_z
_atom_site_U_iso_or_equiv
_atom_site_adp_type
_atom_site_occupancy
_atom_site_symmetry_multiplicity
_atom_site_calc_flag
_atom_site_refinement_flags
_atom_site_disorder_assembly
_atom_site_disorder_group
O1A O 0.77614(7) 0.24962(8) 0.40888(5) 0.0332(3) Uani 1 1 d . . .
H01A H 0.7791 0.2785 0.3771 0.050 Uiso 1 1 d R . .
O2A O 0.47690(7) 0.23965(6) 0.34332(5) 0.0214(3) Uani 1 1 d . . .
H02A H 0.4347 0.2813 0.3363 0.032 Uiso 1 1 d R . .
C1A C 0.70160(10) 0.23566(10) 0.40768(7) 0.0234(4) Uani 1 1 d . . .
C2A C 0.62746(10) 0.31406(10) 0.39678(7) 0.0225(4) Uani 1 1 d . . .
H2A1 H 0.6251 0.3408 0.4296 0.029 Uiso 1 1 d R . .
H2A2 H 0.6341 0.3482 0.3604 0.029 Uiso 1 1 d R . .
C3A C 0.54715(9) 0.30230(10) 0.39125(7) 0.0193(4) Uani 1 1 d . . .
H3A1 H 0.5380 0.2722 0.4289 0.025 Uiso 1 1 d R . .
H3A2 H 0.5009 0.3541 0.3829 0.025 Uiso 1 1 d R . .
C4A C 0.54825(9) 0.25850(9) 0.34262(7) 0.0173(3) Uani 1 1 d . . .
C5A C 0.62230(10) 0.18012(9) 0.35322(7) 0.0213(4) Uani 1 1 d . . .
H5A1 H 0.6151 0.1456 0.3892 0.028 Uiso 1 1 d R . .
H5A2 H 0.6246 0.1540 0.3201 0.028 Uiso 1 1 d R . .
C6A C 0.70263(10) 0.19066(10) 0.35966(7) 0.0251(4) Uani 1 1 d . . .
H6A1 H 0.7133 0.2194 0.3219 0.033 Uiso 1 1 d R . .
H6A2 H 0.7480 0.1384 0.3690 0.033 Uiso 1 1 d R . .
C7A C 0.69779(10) 0.19051(10) 0.46668(8) 0.0243(4) Uani 1 1 d . A .
C8A C 0.69003(10) 0.15930(10) 0.51504(7) 0.0246(4) Uani 1 1 d . . .
C31A C 0.68159(10) 0.11504(10) 0.56932(7) 0.0212(4) Uani 0.10 1 d PR A 2
C32A C 0.73830(10) 0.04205(10) 0.59657(7) 0.045(11) Uiso 0.10 1 d PR A 2
H32A H 0.7844 0.0150 0.5764 0.054 Uiso 0.10 1 d PR A 2
C33A C 0.72755(10) 0.00867(10) 0.65336(7) 0.038(10) Uiso 0.10 1 d PR A 2
H33A H 0.7663 -0.0412 0.6720 0.045 Uiso 0.10 1 d PR A 2
C34A C 0.66008(10) 0.04827(10) 0.68289(7) 0.050(12) Uiso 0.10 1 d PR A 2
H34A H 0.6527 0.0255 0.7217 0.060 Uiso 0.10 1 d PR A 2
C35A C 0.60337(10) 0.12126(10) 0.65564(7) 0.058(7) Uiso 0.10 1 d PR A 2
H35A H 0.5573 0.1483 0.6758 0.069 Uiso 0.10 1 d PR A 2
C36A C 0.61413(10) 0.15464(10) 0.59885(7) 0.043(6) Uiso 0.10 1 d PR A 2
H36A H 0.5754 0.2045 0.5802 0.052 Uiso 0.10 1 d PR A 2
C9A C 0.55106(10) 0.30625(9) 0.28454(7) 0.0194(4) Uani 1 1 d . B .
C10A C 0.55363(10) 0.34288(10) 0.23702(7) 0.0211(4) Uani 1 1 d . . .
C37A C 0.56720(10) 0.35564(10) 0.17323(7) 0.037(7) Uiso 0.10 1 d PR B 2
C38A C 0.59485(10) 0.30359(10) 0.13553(7) 0.055(6) Uiso 0.10 1 d PR B 2
H38A H 0.6092 0.2490 0.1501 0.066 Uiso 0.10 1 d PR B 2
C39A C 0.60149(10) 0.33142(10) 0.07658(7) 0.046(6) Uiso 0.10 1 d PR B 2
H39A H 0.6204 0.2958 0.0508 0.056 Uiso 0.10 1 d PR B 2
C40A C 0.58049(10) 0.41129(10) 0.05532(7) 0.042(6) Uiso 0.10 1 d PR B 2
H40A H 0.5850 0.4303 0.0150 0.050 Uiso 0.10 1 d PR B 2
C41A C 0.55284(10) 0.46334(10) 0.09301(7) 0.045(7) Uiso 0.10 1 d PR B 2
H41A H 0.5385 0.5179 0.0785 0.055 Uiso 0.10 1 d PR B 2
C42A C 0.54620(10) 0.43552(10) 0.15197(7) 0.051(6) Uiso 0.10 1 d PR B 2
H42A H 0.5273 0.4711 0.1777 0.061 Uiso 0.10 1 d PR B 2
C47A C 0.55119(10) 0.37916(10) 0.16988(7) 0.0169(4) Uani 0.10 1 d PR B 3
C48A C 0.62107(10) 0.39120(10) 0.14954(7) 0.0213(4) Uani 0.10 1 d PR B 3
H48A H 0.6660 0.3798 0.1761 0.026 Uiso 0.10 1 d PR B 3
C49A C 0.62522(10) 0.41997(10) 0.09038(7) 0.0278(5) Uani 0.10 1 d PR B 3
H49A H 0.6730 0.4282 0.0765 0.033 Uiso 0.10 1 d PR B 3
C50A C 0.55950(10) 0.43671(10) 0.05156(7) 0.089(12) Uiso 0.10 1 d PR B 3
H50A H 0.5623 0.4564 0.0111 0.106 Uiso 0.10 1 d PR B 3
C51A C 0.48962(10) 0.42467(10) 0.07189(7) 0.055(6) Uiso 0.10 1 d PR B 3
H51A H 0.4447 0.4361 0.0454 0.066 Uiso 0.10 1 d PR B 3
C52A C 0.48547(10) 0.39590(10) 0.13106(7) 0.052(6) Uiso 0.10 1 d PR B 3
H52A H 0.4377 0.3877 0.1450 0.063 Uiso 0.10 1 d PR B 3
C11A C 0.67831(11) 0.12892(11) 0.57494(8) 0.0212(4) Uani 0.90 1 d P A 1
C12A C 0.71091(19) 0.04805(12) 0.59849(8) 0.0231(5) Uani 0.90 1 d P A 1
H12A H 0.7422 0.0123 0.5752 0.028 Uiso 0.90 1 d PR A 1
C13A C 0.69842(19) 0.02074(13) 0.65631(8) 0.0268(5) Uani 0.90 1 d P A 1
H13A H 0.7207 -0.0341 0.6721 0.032 Uiso 0.90 1 d PR A 1
C14A C 0.65514(12) 0.07204(17) 0.69127(9) 0.0260(5) Uani 0.90 1 d P A 1
H14A H 0.6467 0.0526 0.7307 0.031 Uiso 0.90 1 d PR A 1
C15A C 0.62299(12) 0.15210(12) 0.66784(9) 0.0294(5) Uani 0.90 1 d P A 1
H15A H 0.5931 0.1876 0.6917 0.035 Uiso 0.90 1 d PR A 1
C16A C 0.63447(11) 0.18033(12) 0.61030(8) 0.0267(5) Uani 0.90 1 d P A 1
H16A H 0.6121 0.2352 0.5948 0.032 Uiso 0.90 1 d PR A 1
C17A C 0.55765(13) 0.38664(13) 0.18007(8) 0.0169(4) Uani 0.80 1 d P B 1
C18A C 0.63368(13) 0.37336(12) 0.15551(9) 0.0213(4) Uani 0.80 1 d P B 1
H18A H 0.6827 0.3382 0.1775 0.026 Uiso 0.80 1 d PR B 1
C19A C 0.63823(14) 0.41497(14) 0.10045(9) 0.0278(5) Uani 0.80 1 d P B 1
H19A H 0.6900 0.4066 0.0840 0.033 Uiso 0.80 1 d PR B 1
C20A C 0.56733(15) 0.46814(13) 0.06857(10) 0.0284(5) Uani 0.80 1 d P B 1
H20A H 0.5703 0.4963 0.0305 0.034 Uiso 0.80 1 d PR B 1
C21A C 0.49153(14) 0.47954(13) 0.09210(9) 0.0299(5) Uani 0.80 1 d P B 1
H21A H 0.4427 0.5152 0.0701 0.036 Uiso 0.80 1 d PR B 1
C22A C 0.48679(13) 0.43951(12) 0.14783(9) 0.0246(5) Uani 0.80 1 d P B 1
H22A H 0.4350 0.4491 0.1645 0.029 Uiso 0.80 1 d PR B 1
O1B O 0.16961(7) 0.64753(6) 0.18056(5) 0.0219(3) Uani 1 1 d . . .
H01B H 0.1950 0.6656 0.1544 0.033 Uiso 1 1 d R . .
O2B O 0.32075(7) 0.35186(6) 0.32746(5) 0.0206(3) Uani 1 1 d . . .
H02B H 0.2971 0.3332 0.3546 0.031 Uiso 1 1 d R . .
C1B C 0.21619(9) 0.56517(9) 0.20179(7) 0.0167(3) Uani 1 1 d . . .
C2B C 0.15733(9) 0.53176(9) 0.23560(7) 0.0200(4) Uani 1 1 d . . .
H2B1 H 0.1317 0.5629 0.2655 0.026 Uiso 1 1 d R . .
H2B2 H 0.1130 0.5363 0.2083 0.026 Uiso 1 1 d R . .
C3B C 0.20191(10) 0.44575(9) 0.26544(7) 0.0195(4) Uani 1 1 d . . .
H3B1 H 0.2236 0.4140 0.2352 0.025 Uiso 1 1 d R . .
H3B2 H 0.1623 0.4266 0.2876 0.025 Uiso 1 1 d R . .
C4B C 0.27303(9) 0.43424(9) 0.30742(7) 0.0170(3) Uani 1 1 d . . .
C5B C 0.33154(10) 0.46852(9) 0.27422(7) 0.0197(4) Uani 1 1 d . . .
H5B1 H 0.3749 0.4647 0.3020 0.026 Uiso 1 1 d R . .
H5B2 H 0.3584 0.4372 0.2447 0.026 Uiso 1 1 d R . .
C6B C 0.28703(10) 0.55422(9) 0.24380(7) 0.0190(4) Uani 1 1 d . . .
H6B1 H 0.3266 0.5732 0.2216 0.025 Uiso 1 1 d R . .
H6B2 H 0.2650 0.5864 0.2737 0.025 Uiso 1 1 d R . .
C7B C 0.24622(10) 0.52723(10) 0.15153(7) 0.0209(4) Uani 1 1 d . . .
C8B C 0.26720(11) 0.49662(10) 0.11052(7) 0.0247(4) Uani 1 1 d . . .
C9B C 0.24235(10) 0.47080(9) 0.35830(7) 0.0208(4) Uani 1 1 d . C .
C10B C 0.21947(10) 0.50071(10) 0.39933(7) 0.0250(4) Uani 1 1 d . . .
C27B C 0.21892(10) 0.54492(10) 0.44354(7) 0.023(7) Uiso 0.10 1 d PR C 2
C28B C 0.23732(10) 0.50000(10) 0.50010(7) 0.0267(4) Uani 0.10 1 d PR C 2
H28B H 0.2612 0.4444 0.5062 0.032 Uiso 0.10 1 d PR C 2
C29B C 0.22085(10) 0.53647(10) 0.54775(7) 0.0318(5) Uani 0.10 1 d PR C 2
H29B H 0.2334 0.5058 0.5864 0.038 Uiso 0.10 1 d PR C 2
C30B C 0.18597(10) 0.61787(10) 0.53884(7) 0.023(6) Uiso 0.10 1 d PR C 2
H30B H 0.1747 0.6428 0.5714 0.028 Uiso 0.10 1 d PR C 2
C31B C 0.16756(10) 0.66279(10) 0.48229(7) 0.075(8) Uiso 0.10 1 d PR C 2
H31B H 0.1437 0.7184 0.4762 0.089 Uiso 0.10 1 d PR C 2
C32B C 0.18404(10) 0.62632(10) 0.43464(7) 0.080(9) Uiso 0.10 1 d PR C 2
H32B H 0.1715 0.6570 0.3960 0.096 Uiso 0.10 1 d PR C 2
C11B C 0.28931(12) 0.45956(10) 0.06078(7) 0.0275(4) Uani 1 1 d . . .
C12B C 0.34785(18) 0.38423(12) 0.06703(9) 0.0722(9) Uani 1 1 d . . .
H12B H 0.3760 0.3575 0.1039 0.087 Uiso 1 1 d R . .
C13B C 0.3657(2) 0.34718(13) 0.01979(10) 0.0833(11) Uani 1 1 d . . .
H13B H 0.4056 0.2951 0.0247 0.100 Uiso 1 1 d R . .
C14B C 0.32555(16) 0.38506(13) -0.03400(9) 0.0488(6) Uani 1 1 d . . .
H14B H 0.3379 0.3598 -0.0664 0.059 Uiso 1 1 d R . .
C15B C 0.26847(13) 0.45931(13) -0.04018(8) 0.0395(5) Uani 1 1 d . . .
H15B H 0.2404 0.4857 -0.0772 0.047 Uiso 1 1 d R . .
C16B C 0.25029(11) 0.49720(12) 0.00658(8) 0.0311(4) Uani 1 1 d . . .
H16B H 0.2109 0.5495 0.0012 0.037 Uiso 1 1 d R . .
C17B C 0.19437(15) 0.53891(11) 0.44845(8) 0.0212(4) Uani 0.90 1 d P C 1
C18B C 0.24369(12) 0.51092(12) 0.50009(8) 0.0267(4) Uani 0.90 1 d P C 1
H18B H 0.2901 0.4629 0.5048 0.032 Uiso 0.90 1 d PR C 1
C19B C 0.22304(13) 0.55192(13) 0.54504(9) 0.0318(5) Uani 0.90 1 d P C 1
H19B H 0.2558 0.5314 0.5806 0.038 Uiso 0.90 1 d PR C 1
C20B C 0.15422(16) 0.62045(13) 0.53895(9) 0.0335(5) Uani 0.90 1 d P C 1
H20B H 0.1425 0.6495 0.5692 0.040 Uiso 0.90 1 d PR C 1
C21B C 0.10532(14) 0.64789(13) 0.48830(10) 0.0429(6) Uani 0.90 1 d P C 1
H21B H 0.0576 0.6948 0.4845 0.051 Uiso 0.90 1 d PR C 1
C22B C 0.12448(13) 0.60726(12) 0.44328(9) 0.0359(5) Uani 0.90 1 d P C 1
H22B H 0.0894 0.6259 0.4089 0.043 Uiso 0.90 1 d PR C 1
O1C O 0.69023(7) 0.64276(7) 0.18183(5) 0.0231(3) Uani 1 1 d . . .
H01C H 0.6394 0.6688 0.1811 0.035 Uiso 1 1 d R . .
O2C O 0.82265(7) 0.33701(7) 0.31645(5) 0.0227(3) Uani 1 1 d . . .
H02C H 0.8731 0.3101 0.3164 0.034 Uiso 1 1 d R . .
C1C C 0.71313(9) 0.57700(9) 0.23035(7) 0.0170(3) Uani 1 1 d . . .
C2C C 0.80696(9) 0.53662(9) 0.23167(7) 0.0185(4) Uani 1 1 d . . .
H2C1 H 0.8237 0.5254 0.1926 0.024 Uiso 1 1 d R . .
H2C2 H 0.8319 0.5726 0.2404 0.024 Uiso 1 1 d R . .
C3C C 0.83959(9) 0.46009(9) 0.27736(7) 0.0178(3) Uani 1 1 d . . .
H3C1 H 0.8283 0.4720 0.3169 0.023 Uiso 1 1 d R . .
H3C2 H 0.8998 0.4348 0.2752 0.023 Uiso 1 1 d R . .
C4C C 0.79987(9) 0.40285(9) 0.26825(7) 0.0173(3) Uani 1 1 d . . .
C5C C 0.70619(9) 0.44377(9) 0.26744(7) 0.0181(3) Uani 1 1 d . . .
H5C1 H 0.6808 0.4078 0.2595 0.023 Uiso 1 1 d R . .
H5C2 H 0.6900 0.4557 0.3064 0.023 Uiso 1 1 d R . .
C6C C 0.67391(9) 0.51965(9) 0.22127(7) 0.0180(3) Uani 1 1 d . . .
H6C1 H 0.6136 0.5449 0.2231 0.023 Uiso 1 1 d R . .
H6C2 H 0.6858 0.5073 0.1819 0.023 Uiso 1 1 d R . .
C7C C 0.68740(10) 0.60443(9) 0.28522(7) 0.0188(4) Uani 1 1 d . . .
C8C C 0.66659(10) 0.62718(9) 0.32968(7) 0.0206(4) Uani 1 1 d . . .
C9C C 0.82620(10) 0.37556(9) 0.21294(7) 0.0198(4) Uani 1 1 d . . .
C10C C 0.84892(10) 0.35326(10) 0.16853(7) 0.0216(4) Uani 1 1 d . . .
C11C C 0.64521(10) 0.65593(9) 0.38307(7) 0.0208(4) Uani 1 1 d . . .
C12C C 0.57644(11) 0.65370(11) 0.41201(8) 0.0315(5) Uani 1 1 d . . .
H12C H 0.5409 0.6346 0.3960 0.038 Uiso 1 1 d R . .
C13C C 0.55866(11) 0.67961(13) 0.46407(9) 0.0410(5) Uani 1 1 d . . .
H13C H 0.5117 0.6771 0.4840 0.049 Uiso 1 1 d R . .
C14C C 0.60850(12) 0.70938(12) 0.48705(8) 0.0357(5) Uani 1 1 d . . .
H14C H 0.5956 0.7281 0.5224 0.043 Uiso 1 1 d R . .
C15C C 0.67714(13) 0.71203(12) 0.45840(8) 0.0398(5) Uani 1 1 d . . .
H15C H 0.7120 0.7319 0.4744 0.048 Uiso 1 1 d R . .
C16C C 0.69563(12) 0.68548(12) 0.40666(8) 0.0330(5) Uani 1 1 d . . .
H16C H 0.7432 0.6871 0.3873 0.040 Uiso 1 1 d R . .
C17C C 0.87248(10) 0.32806(10) 0.11415(7) 0.0225(4) Uani 1 1 d . . .
C18C C 0.83956(13) 0.27959(13) 0.09520(9) 0.0427(6) Uani 1 1 d . . .
H18C H 0.8042 0.2607 0.1194 0.051 Uiso 1 1 d R . .
C19C C 0.85864(14) 0.25830(14) 0.04148(9) 0.0487(6) Uani 1 1 d . . .
H19C H 0.8355 0.2257 0.0288 0.058 Uiso 1 1 d R . .
C20C C 0.91097(12) 0.28412(12) 0.00660(8) 0.0341(5) Uani 1 1 d . . .
H20C H 0.9239 0.2695 -0.0302 0.041 Uiso 1 1 d R . .
C21C C 0.94477(10) 0.33114(10) 0.02549(7) 0.0259(4) Uani 1 1 d . . .
H21C H 0.9811 0.3488 0.0015 0.031 Uiso 1 1 d R . .
C22C C 0.92598(10) 0.35312(10) 0.07877(7) 0.0214(4) Uani 1 1 d . . .
H22C H 0.9495 0.3856 0.0912 0.026 Uiso 1 1 d R . .
O1D O 0.77512(7) 0.26218(6) 0.90430(5) 0.0238(3) Uani 1 1 d . . .
H01D H 0.8166 0.2201 0.9131 0.036 Uiso 1 1 d R . .
O2D O 0.46945(7) 0.25998(7) 0.84625(5) 0.0280(3) Uani 1 1 d . . .
H02D H 0.4705 0.2242 0.8747 0.042 Uiso 1 1 d R . .
C1D C 0.70251(9) 0.24497(9) 0.90796(7) 0.0185(4) Uani 1 1 d . . .
C2D C 0.69959(9) 0.20043(9) 0.86094(7) 0.0198(4) Uani 1 1 d . . .
H2D1 H 0.7088 0.2287 0.8225 0.026 Uiso 1 1 d R . .
H2D2 H 0.7444 0.1478 0.8696 0.026 Uiso 1 1 d R . .
C3D C 0.61769(9) 0.19107(9) 0.85737(7) 0.0208(4) Uani 1 1 d . . .
H3D1 H 0.6109 0.1584 0.8945 0.027 Uiso 1 1 d R . .
H3D2 H 0.6175 0.1638 0.8253 0.027 Uiso 1 1 d R . .
C4D C 0.54557(9) 0.27109(9) 0.84637(7) 0.0200(4) Uani 1 1 d . . .
C5D C 0.54784(10) 0.31581(10) 0.89380(7) 0.0217(4) Uani 1 1 d . . .
H5D1 H 0.5032 0.3685 0.8850 0.028 Uiso 1 1 d R . .
H5D2 H 0.5382 0.2875 0.9320 0.028 Uiso 1 1 d R . .
C6D C 0.63001(10) 0.32457(9) 0.89795(7) 0.0215(4) Uani 1 1 d . . .
H6D1 H 0.6302 0.3509 0.9306 0.028 Uiso 1 1 d R . .
H6D2 H 0.6367 0.3581 0.8613 0.028 Uiso 1 1 d R . .
C7D C 0.69986(10) 0.20024(10) 0.96740(7) 0.0206(4) Uani 1 1 d . D .
C8D C 0.69419(10) 0.16917(10) 1.01638(7) 0.0212(4) Uani 1 1 d . . .
C31D C 0.69407(10) 0.12228(10) 1.06711(7) 0.065(15) Uiso 0.10 1 d PR D 2
C32D C 0.76495(10) 0.07072(10) 1.10022(7) 0.115(13) Uiso 0.10 1 d PR D 2
H32D H 0.8172 0.0628 1.0847 0.138 Uiso 0.10 1 d PR D 2
C33D C 0.75931(10) 0.03072(10) 1.15604(7) 0.144(16) Uiso 0.10 1 d PR D 2
H33D H 0.8078 -0.0045 1.1787 0.173 Uiso 0.10 1 d PR D 2
C34D C 0.68280(10) 0.04226(10) 1.17875(7) 0.076(15) Uiso 0.10 1 d PR D 2
H34D H 0.6789 0.0149 1.2169 0.091 Uiso 0.10 1 d PR D 2
C35D C 0.61192(10) 0.09381(10) 1.14564(7) 0.097(10) Uiso 0.10 1 d PR D 2
H35D H 0.5596 0.1017 1.1612 0.116 Uiso 0.10 1 d PR D 2
C36D C 0.61755(10) 0.13382(10) 1.08982(7) 0.076(8) Uiso 0.10 1 d PR D 2
H36D H 0.5700 0.1730 1.0683 0.091 Uiso 0.10 1 d PR D 2
C9D C 0.55007(10) 0.31611(10) 0.78745(7) 0.0218(4) Uani 1 1 d . E .
C10D C 0.55893(10) 0.34973(10) 0.74004(7) 0.0222(4) Uani 1 1 d . . .
C37D C 0.57460(10) 0.37181(10) 0.67667(7) 0.0193(4) Uani 0.10 1 d PR E 2
C38D C 0.53675(10) 0.45157(10) 0.65288(7) 0.029(9) Uiso 0.10 1 d PR E 2
H38D H 0.5027 0.4862 0.6760 0.035 Uiso 0.10 1 d PR E 2
C39D C 0.54872(10) 0.48067(10) 0.59525(7) 0.0292(5) Uani 0.10 1 d PR E 2
H39D H 0.5229 0.5352 0.5790 0.035 Uiso 0.10 1 d PR E 2
C40D C 0.59855(10) 0.43001(10) 0.56142(7) 0.0309(5) Uani 0.10 1 d PR E 2
H40D H 0.6067 0.4499 0.5220 0.037 Uiso 0.10 1 d PR E 2
C41D C 0.63640(10) 0.35025(10) 0.58520(7) 0.058(7) Uiso 0.10 1 d PR E 2
H41D H 0.6704 0.3156 0.5621 0.070 Uiso 0.10 1 d PR E 2
C42D C 0.62442(10) 0.32115(10) 0.64283(7) 0.049(7) Uiso 0.10 1 d PR E 2
H42D H 0.6503 0.2666 0.6591 0.059 Uiso 0.10 1 d PR E 2
C11D C 0.68403(12) 0.14019(15) 1.07711(10) 0.0180(4) Uani 0.90 1 d P D 1
C12D C 0.65465(11) 0.19337(11) 1.11416(8) 0.0223(4) Uani 0.90 1 d P D 1
H12D H 0.6422 0.2476 1.0993 0.027 Uiso 0.90 1 d PR D 1
C13D C 0.64361(11) 0.16733(11) 1.17233(8) 0.0252(4) Uani 0.90 1 d P D 1
H13D H 0.6245 0.2036 1.1976 0.030 Uiso 0.90 1 d PR D 1
C14D C 0.66037(12) 0.08860(12) 1.19409(8) 0.0277(5) Uani 0.90 1 d P D 1
H14D H 0.6519 0.0710 1.2339 0.033 Uiso 0.90 1 d PR D 1
C15D C 0.68880(13) 0.03523(12) 1.15713(12) 0.0308(5) Uani 0.90 1 d P D 1
H15D H 0.7003 -0.0188 1.1720 0.037 Uiso 0.90 1 d PR D 1
C16D C 0.70094(12) 0.06107(11) 1.09897(8) 0.0245(4) Uani 0.90 1 d P D 1
H16D H 0.7214 0.0242 1.0743 0.029 Uiso 0.90 1 d PR D 1
C17D C 0.56963(11) 0.38783(10) 0.68233(8) 0.0193(4) Uani 0.90 1 d P E 1
C18D C 0.5110(2) 0.45826(12) 0.65340(8) 0.0239(5) Uani 0.90 1 d P E 1
H18D H 0.4644 0.4855 0.6730 0.029 Uiso 0.90 1 d PR E 1
C19D C 0.52107(13) 0.49000(11) 0.59640(9) 0.0292(5) Uani 0.90 1 d P E 1
H19D H 0.4806 0.5383 0.5769 0.035 Uiso 0.90 1 d PR E 1
C20D C 0.58960(13) 0.45337(12) 0.56763(9) 0.0309(5) Uani 0.90 1 d P E 1
H20D H 0.5954 0.4748 0.5281 0.037 Uiso 0.90 1 d PR E 1
C21D C 0.64938(13) 0.38380(13) 0.59632(9) 0.0347(5) Uani 0.90 1 d P E 1
H21D H 0.6975 0.3585 0.5772 0.042 Uiso 0.90 1 d PR E 1
C22D C 0.63986(12) 0.35074(12) 0.65332(9) 0.0263(5) Uani 0.90 1 d P E 1
H22D H 0.6812 0.3030 0.6729 0.032 Uiso 0.90 1 d PR E 1
O1E O -0.01714(7) 0.23438(8) 0.33784(5) 0.0288(3) Uani 1 1 d . . .
H01E H -0.0250 0.2111 0.3707 0.043 Uiso 1 1 d R . .
O2E O 0.26893(6) 0.26069(6) 0.41272(5) 0.0194(3) Uani 1 1 d . . .
H02E H 0.3126 0.2204 0.4191 0.029 Uiso 1 1 d R . .
C1E C 0.05457(10) 0.25177(10) 0.34222(7) 0.0208(4) Uani 1 1 d . . .
C2E C 0.13058(10) 0.17535(9) 0.35625(7) 0.0207(4) Uani 1 1 d . . .
H2E1 H 0.1226 0.1415 0.3923 0.027 Uiso 1 1 d R . .
H2E2 H 0.1377 0.1470 0.3238 0.027 Uiso 1 1 d R . .
C3E C 0.20787(9) 0.19090(9) 0.36485(7) 0.0186(4) Uani 1 1 d . . .
H3E1 H 0.2189 0.2201 0.3275 0.024 Uiso 1 1 d R . .
H3E2 H 0.2552 0.1402 0.3756 0.024 Uiso 1 1 d R . .
C4E C 0.20013(9) 0.23796(9) 0.41253(7) 0.0162(3) Uani 1 1 d . . .
C5E C 0.12366(9) 0.31453(9) 0.39888(7) 0.0198(4) Uani 1 1 d . . .
H5E1 H 0.1167 0.3425 0.4315 0.026 Uiso 1 1 d R . .
H5E2 H 0.1313 0.3488 0.3630 0.026 Uiso 1 1 d R . .
C6E C 0.04647(10) 0.29875(10) 0.39014(7) 0.0224(4) Uani 1 1 d . . .
H6E1 H -0.0010 0.3494 0.3796 0.029 Uiso 1 1 d R . .
H6E2 H 0.0356 0.2692 0.4274 0.029 Uiso 1 1 d R . .
C7E C 0.06054(10) 0.29766(10) 0.28415(7) 0.0218(4) Uani 1 1 d . . .
C8E C 0.06742(10) 0.33310(10) 0.23685(7) 0.0224(4) Uani 1 1 d . . .
C9E C 0.19686(9) 0.19223(9) 0.47140(7) 0.0185(4) Uani 1 1 d . F .
C10E C 0.19630(10) 0.15941(9) 0.52069(7) 0.0196(4) Uani 1 1 d . . .
C27E C 0.18658(10) 0.12765(9) 0.58269(7) 0.0209(4) Uani 0.10 1 d PR F 2
C28E C 0.16424(10) 0.17977(9) 0.62049(7) 0.101(11) Uiso 0.10 1 d PR F 2
H28E H 0.1531 0.2338 0.6059 0.121 Uiso 0.10 1 d PR F 2
C29E C 0.15819(10) 0.15284(9) 0.67969(7) 0.075(8) Uiso 0.10 1 d PR F 2
H29E H 0.1429 0.1885 0.7055 0.090 Uiso 0.10 1 d PR F 2
C30E C 0.17448(10) 0.07379(9) 0.70111(7) 0.0406(5) Uani 0.10 1 d PR F 2
H30E H 0.1703 0.0554 0.7416 0.049 Uiso 0.10 1 d PR F 2
C31E C 0.19682(10) 0.02166(9) 0.66332(7) 0.052(6) Uiso 0.10 1 d PR F 2
H31E H 0.2079 -0.0324 0.6780 0.062 Uiso 0.10 1 d PR F 2
C32E C 0.20287(10) 0.04859(9) 0.60411(7) 0.068(8) Uiso 0.10 1 d PR F 2
H32E H 0.2181 0.0130 0.5783 0.082 Uiso 0.10 1 d PR F 2
C11E C 0.07490(10) 0.37250(10) 0.17876(7) 0.0218(4) Uani 1 1 d . . .
C12E C 0.02518(11) 0.45074(10) 0.15720(7) 0.0265(4) Uani 1 1 d . . .
H12E H -0.0129 0.4799 0.1817 0.032 Uiso 1 1 d R . .
C13E C 0.03111(12) 0.48618(11) 0.10023(8) 0.0313(4) Uani 1 1 d . . .
H13E H -0.0038 0.5394 0.0857 0.038 Uiso 1 1 d R . .
C14E C 0.08682(11) 0.44532(12) 0.06449(8) 0.0331(5) Uani 1 1 d . . .
H14E H 0.0906 0.4701 0.0254 0.040 Uiso 1 1 d R . .
C15E C 0.13718(13) 0.36858(14) 0.08571(9) 0.0510(6) Uani 1 1 d . . .
H15E H 0.1763 0.3403 0.0614 0.061 Uiso 1 1 d R . .
C16E C 0.13097(12) 0.33196(12) 0.14240(9) 0.0449(6) Uani 1 1 d . . .
H16E H 0.1656 0.2786 0.1565 0.054 Uiso 1 1 d R . .
C17E C 0.19673(11) 0.12425(11) 0.58159(8) 0.0209(4) Uani 0.90 1 d P F 1
C18E C 0.26082(12) 0.11050(14) 0.62027(9) 0.0389(6) Uani 0.90 1 d P F 1
H18E H 0.3074 0.1207 0.6060 0.047 Uiso 0.90 1 d PR F 1
C19E C 0.25830(13) 0.08170(15) 0.67936(10) 0.0495(7) Uani 0.90 1 d P F 1
H19E H 0.3019 0.0741 0.7058 0.059 Uiso 0.90 1 d PR F 1
C20E C 0.19224(13) 0.06338(14) 0.69961(9) 0.0406(5) Uani 0.90 1 d P F 1
H20E H 0.1909 0.0419 0.7399 0.049 Uiso 0.90 1 d PR F 1
C21E C 0.12764(13) 0.07709(13) 0.66185(9) 0.0322(5) Uani 0.90 1 d P F 1
H21E H 0.0818 0.0654 0.6759 0.039 Uiso 0.90 1 d PR F 1
C22E C 0.12937(12) 0.10755(12) 0.60325(8) 0.0278(5) Uani 0.90 1 d P F 1
H22E H 0.0845 0.1169 0.5773 0.033 Uiso 0.90 1 d PR F 1
O1F O 0.27800(7) 0.25067(7) 0.90475(5) 0.0300(3) Uani 1 1 d . . .
H01F H 0.2789 0.2839 0.8750 0.045 Uiso 1 1 d R . .
O2F O -0.01767(7) 0.23462(6) 0.83917(5) 0.0220(3) Uani 1 1 d . . .
H02F H -0.0601 0.2760 0.8315 0.033 Uiso 1 1 d R . .
C1F C 0.20394(9) 0.23623(10) 0.90275(7) 0.0201(4) Uani 1 1 d . . .
C2F C 0.20751(10) 0.18898(10) 0.85591(7) 0.0226(4) Uani 1 1 d . . .
H2F1 H 0.2180 0.2170 0.8178 0.029 Uiso 1 1 d R . .
H2F2 H 0.2537 0.1374 0.8663 0.029 Uiso 1 1 d R . .
C3F C 0.12789(9) 0.17620(9) 0.84972(7) 0.0205(4) Uani 1 1 d . . .
H3F1 H 0.1204 0.1431 0.8864 0.027 Uiso 1 1 d R . .
H3F2 H 0.1317 0.1480 0.8176 0.027 Uiso 1 1 d R . .
C4F C 0.05345(9) 0.25423(9) 0.83687(7) 0.0170(3) Uani 1 1 d . . .
C5F C 0.05049(9) 0.30146(9) 0.88363(7) 0.0194(4) Uani 1 1 d . . .
H5F1 H 0.0041 0.3530 0.8735 0.025 Uiso 1 1 d R . .
H5F2 H 0.0404 0.2733 0.9218 0.025 Uiso 1 1 d R . .
C6F C 0.12993(9) 0.31449(9) 0.88925(7) 0.0201(4) Uani 1 1 d . . .
H6F1 H 0.1261 0.3434 0.9209 0.026 Uiso 1 1 d R . .
H6F2 H 0.1376 0.3469 0.8523 0.026 Uiso 1 1 d R . .
C7F C 0.19862(10) 0.19176(10) 0.96152(7) 0.0217(4) Uani 1 1 d . . .
C8F C 0.19056(10) 0.15789(10) 1.00904(7) 0.0225(4) Uani 1 1 d . . .
C9F C 0.05699(10) 0.29863(9) 0.77750(7) 0.0194(4) Uani 1 1 d . G .
C10F C 0.05958(10) 0.33112(10) 0.72838(7) 0.0206(4) Uani 1 1 d . . .
C27F C 0.04806(10) 0.37860(10) 0.66965(7) 0.0185(4) Uani 0.10 1 d PR G 2
C28F C 0.11346(10) 0.40072(10) 0.65285(7) 0.096(10) Uiso 0.10 1 d PR G 2
H28F H 0.1529 0.3966 0.6815 0.115 Uiso 0.10 1 d PR G 2
C29F C 0.12110(10) 0.42892(10) 0.59414(7) 0.079(9) Uiso 0.10 1 d PR G 2
H29F H 0.1658 0.4440 0.5827 0.094 Uiso 0.10 1 d PR G 2
C30F C 0.06335(10) 0.43501(10) 0.55223(7) 0.08(2) Uiso 0.10 1 d PR G 2
H30F H 0.0686 0.4543 0.5121 0.093 Uiso 0.10 1 d PR G 2
C31F C -0.00204(10) 0.41289(10) 0.56902(7) 0.104(11) Uiso 0.10 1 d PR G 2
H31F H -0.0415 0.4170 0.5404 0.124 Uiso 0.10 1 d PR G 2
C32F C -0.00968(10) 0.38468(10) 0.62773(7) 0.119(13) Uiso 0.10 1 d PR G 2
H32F H -0.0544 0.3696 0.6392 0.143 Uiso 0.10 1 d PR G 2
C11F C 0.18240(10) 0.12017(10) 1.06779(7) 0.0219(4) Uani 1 1 d . . .
C12F C 0.12104(12) 0.16039(12) 1.10172(9) 0.0444(6) Uani 1 1 d . . .
H12F H 0.0829 0.2117 1.0854 0.053 Uiso 1 1 d R . .
C13F C 0.11488(13) 0.12641(13) 1.15888(9) 0.0526(7) Uani 1 1 d . . .
H13F H 0.0722 0.1542 1.1813 0.063 Uiso 1 1 d R . .
C14F C 0.16955(12) 0.05235(12) 1.18332(8) 0.0353(5) Uani 1 1 d . . .
H14F H 0.1661 0.0298 1.2230 0.042 Uiso 1 1 d R . .
C15F C 0.22990(12) 0.01145(10) 1.14994(8) 0.0290(4) Uani 1 1 d . . .
H15F H 0.2676 -0.0399 1.1666 0.035 Uiso 1 1 d R . .
C16F C 0.23604(11) 0.04449(10) 1.09241(7) 0.0244(4) Uani 1 1 d . . .
H16F H 0.2771 0.0154 1.0696 0.029 Uiso 1 1 d R . .
C17F C 0.06575(11) 0.36310(11) 0.66785(8) 0.0185(4) Uani 0.90 1 d P G 1
C18F C 0.04698(12) 0.44400(11) 0.64813(8) 0.0277(5) Uani 0.90 1 d P G 1
H18F H 0.0302 0.4785 0.6748 0.033 Uiso 0.90 1 d PR G 1
C19F C 0.05441(13) 0.47305(12) 0.58983(9) 0.0330(5) Uani 0.90 1 d P G 1
H19F H 0.0437 0.5273 0.5769 0.040 Uiso 0.90 1 d PR G 1
C20F C 0.0784(2) 0.42365(17) 0.55059(9) 0.0306(9) Uani 0.90 1 d P G 1
H20F H 0.0819 0.4444 0.5105 0.037 Uiso 0.90 1 d PR G 1
C21F C 0.09582(12) 0.34440(12) 0.56973(8) 0.0296(5) Uani 0.90 1 d P G 1
H21F H 0.1124 0.3105 0.5426 0.035 Uiso 0.90 1 d PR G 1
C22F C 0.08975(11) 0.31404(11) 0.62808(8) 0.0227(4) Uani 0.90 1 d P G 1
H22F H 0.1026 0.2594 0.6410 0.027 Uiso 0.90 1 d PR G 1
O1G O 0.92716(7) 0.14738(6) 0.92546(5) 0.0208(3) Uani 1 1 d . . .
H01G H 0.9511 0.1655 0.8983 0.031 Uiso 1 1 d R . .
C1G C 0.97370(10) 0.06492(9) 0.94692(7) 0.0177(3) Uani 1 1 d . . .
C2G C 1.04252(10) 0.05429(9) 0.99058(7) 0.0189(4) Uani 1 1 d . . .
H2G1 H 1.0829 0.0733 0.9696 0.025 Uiso 1 1 d R . .
H2G2 H 1.0189 0.0864 1.0203 0.025 Uiso 1 1 d R . .
C3G C 1.08636(10) -0.03134(9) 1.02134(7) 0.0199(4) Uani 1 1 d . . .
H3G1 H 1.1288 -0.0353 1.0500 0.026 Uiso 1 1 d R . .
H3G2 H 1.1142 -0.0627 0.9921 0.026 Uiso 1 1 d R . .
C7G C 1.00679(10) 0.02740(9) 0.89697(7) 0.0207(4) Uani 1 1 d . . .
C8G C 1.03112(10) -0.00263(10) 0.85602(7) 0.0236(4) Uani 1 1 d . . .
C11G C 1.05638(10) -0.04028(10) 0.80676(7) 0.0229(4) Uani 1 1 d . . .
C12G C 1.13422(12) -0.09894(12) 0.80748(9) 0.0429(5) Uani 1 1 d . . .
H12G H 1.1728 -0.1119 0.8393 0.052 Uiso 1 1 d R . .
C13G C 1.15544(14) -0.13818(13) 0.76154(9) 0.0514(6) Uani 1 1 d . . .
H13G H 1.2085 -0.1782 0.7621 0.062 Uiso 1 1 d R . .
C14G C 1.09988(12) -0.11915(12) 0.71481(8) 0.0362(5) Uani 1 1 d . . .
H14G H 1.1142 -0.1474 0.6841 0.043 Uiso 1 1 d R . .
C15G C 1.02527(12) -0.05967(12) 0.71290(8) 0.0362(5) Uani 1 1 d . . .
H15G H 0.9878 -0.0459 0.6803 0.043 Uiso 1 1 d R . .
C16G C 1.00341(11) -0.01954(11) 0.75834(8) 0.0317(4) Uani 1 1 d . . .
H16G H 0.9512 0.0221 0.7564 0.038 Uiso 1 1 d R . .
O1H O 0.42408(7) 0.14810(6) 0.42740(5) 0.0216(3) Uani 1 1 d . . .
H01H H 0.4480 0.1652 0.3997 0.032 Uiso 1 1 d R . .
C1H C 0.46896(10) 0.06526(9) 0.44754(7) 0.0180(3) Uani 1 1 d . . .
C2H C 0.41103(9) 0.03526(9) 0.48578(7) 0.0197(4) Uani 1 1 d . . .
H2H1 H 0.3909 0.0669 0.5162 0.026 Uiso 1 1 d R . .
H2H2 H 0.3630 0.0418 0.4613 0.026 Uiso 1 1 d R . .
C3H C 0.45406(10) -0.05113(9) 0.51507(7) 0.0208(4) Uani 1 1 d . . .
H3H1 H 0.4700 -0.0832 0.4847 0.027 Uiso 1 1 d R . .
H3H2 H 0.4155 -0.0681 0.5403 0.027 Uiso 1 1 d R . .
C7H C 0.49123(10) 0.02611(9) 0.39744(7) 0.0211(4) Uani 1 1 d . H .
C8H C 0.50850(10) -0.00696(10) 0.35763(7) 0.0228(4) Uani 1 1 d . . .
C31H C 0.55232(10) -0.04187(10) 0.30246(7) 0.0174(4) Uani 0.10 1 d PR H 2
C32H C 0.50695(10) -0.01365(10) 0.24930(7) 0.0253(4) Uani 0.10 1 d PR H 2
H32H H 0.4609 0.0348 0.2431 0.030 Uiso 0.10 1 d PR H 2
C33H C 0.52893(10) -0.05636(10) 0.20519(7) 0.0312(5) Uani 0.10 1 d PR H 2
H33H H 0.4979 -0.0371 0.1689 0.037 Uiso 0.10 1 d PR H 2
C34H C 0.59627(10) -0.12730(10) 0.21424(7) 0.100(19) Uiso 0.10 1 d PR H 2
H34H H 0.6113 -0.1565 0.1841 0.120 Uiso 0.10 1 d PR H 2
C35H C 0.64164(10) -0.15552(10) 0.26740(7) 0.081(9) Uiso 0.10 1 d PR H 2
H35H H 0.6877 -0.2040 0.2736 0.097 Uiso 0.10 1 d PR H 2
C36H C 0.61966(10) -0.11280(10) 0.31151(7) 0.060(7) Uiso 0.10 1 d PR H 2
H36H H 0.6507 -0.1321 0.3478 0.072 Uiso 0.10 1 d PR H 2
C11H C 0.52652(10) -0.04490(10) 0.30863(8) 0.0174(4) Uani 0.90 1 d P H 1
C12H C 0.51146(12) 0.00104(11) 0.25181(8) 0.0253(4) Uani 0.90 1 d P H 1
H12H H 0.4880 0.0567 0.2456 0.030 Uiso 0.90 1 d PR H 1
C13H C 0.52878(13) -0.03464(12) 0.20425(8) 0.0312(5) Uani 0.90 1 d P H 1
H13H H 0.5167 -0.0035 0.1657 0.037 Uiso 0.90 1 d PR H 1
C14H C 0.56295(19) -0.11611(13) 0.21215(9) 0.0310(5) Uani 0.90 1 d P H 1
H14H H 0.5772 -0.1403 0.1793 0.037 Uiso 0.90 1 d PR H 1
C15H C 0.57751(13) -0.16145(12) 0.26816(9) 0.0320(5) Uani 0.90 1 d P H 1
H15H H 0.5996 -0.2171 0.2738 0.038 Uiso 0.90 1 d PR H 1
C16H C 0.55972(12) -0.12633(11) 0.31624(8) 0.0249(4) Uani 0.90 1 d P H 1
H16H H 0.5695 -0.1578 0.3546 0.030 Uiso 0.90 1 d PR H 1
O1I O 0.43704(7) 0.15428(7) -0.06582(5) 0.0228(3) Uani 1 1 d . . .
H01I H 0.3860 0.1797 -0.0677 0.034 Uiso 1 1 d R . .
C1I C 0.45876(9) 0.08760(9) -0.01805(7) 0.0174(3) Uani 1 1 d . . .
C2I C 0.55228(9) 0.04498(9) -0.01723(7) 0.0190(4) Uani 1 1 d . . .
H2I1 H 0.5683 0.0341 -0.0565 0.025 Uiso 1 1 d R . .
H2I2 H 0.5789 0.0795 -0.0081 0.025 Uiso 1 1 d R . .
C3I C 0.58298(9) -0.03234(9) 0.02803(7) 0.0186(4) Uani 1 1 d . . .
H3I1 H 0.5719 -0.0210 0.0677 0.024 Uiso 1 1 d R . .
H3I2 H 0.6431 -0.0589 0.0260 0.024 Uiso 1 1 d R . .
C7I C 0.43407(9) 0.11387(9) 0.03745(7) 0.0187(4) Uani 1 1 d . . .
C8I C 0.41328(10) 0.13533(9) 0.08241(7) 0.0201(4) Uani 1 1 d . . .
C11I C 0.39175(10) 0.16157(9) 0.13661(7) 0.0193(4) Uani 1 1 d . . .
C12I C 0.43518(11) 0.19985(10) 0.15811(7) 0.0266(4) Uani 1 1 d . . .
H12I H 0.4782 0.2092 0.1366 0.032 Uiso 1 1 d R . .
C13I C 0.41604(12) 0.22418(11) 0.21065(8) 0.0312(4) Uani 1 1 d . . .
H13I H 0.4457 0.2505 0.2249 0.037 Uiso 1 1 d R . .
C14I C 0.35401(11) 0.21028(11) 0.24230(8) 0.0301(4) Uani 1 1 d . . .
H14I H 0.3411 0.2268 0.2784 0.036 Uiso 1 1 d R . .
C15I C 0.31101(11) 0.17217(11) 0.22136(8) 0.0309(4) Uani 1 1 d . . .
H15I H 0.2685 0.1625 0.2433 0.037 Uiso 1 1 d R . .
C16I C 0.32921(10) 0.14813(10) 0.16863(8) 0.0249(4) Uani 1 1 d . . .
H16I H 0.2989 0.1225 0.1543 0.030 Uiso 1 1 d R . .
O1J O 0.93619(7) 0.15284(7) 0.43285(5) 0.0257(3) Uani 1 1 d . . .
H01J H 0.8852 0.1782 0.4312 0.039 Uiso 1 1 d R . .
C1J C 0.95837(10) 0.08684(10) 0.48122(7) 0.0197(4) Uani 1 1 d . . .
C2J C 0.91682(10) 0.03130(10) 0.47226(7) 0.0206(4) Uani 1 1 d . . .
H2J1 H 0.8567 0.0578 0.4744 0.027 Uiso 1 1 d R . .
H2J2 H 0.9278 0.0188 0.4329 0.027 Uiso 1 1 d R . .
C3J C 0.94818(9) -0.04467(10) 0.51847(7) 0.0204(4) Uani 1 1 d . . .
H3J1 H 0.9217 -0.0799 0.5107 0.027 Uiso 1 1 d R . .
H3J2 H 0.9327 -0.0326 0.5575 0.027 Uiso 1 1 d R . .
C7J C 0.93344(10) 0.11421(10) 0.53638(7) 0.0206(4) Uani 1 1 d . . .
C8J C 0.91187(10) 0.13557(10) 0.58112(7) 0.0222(4) Uani 1 1 d . . .
C11J C 0.88892(10) 0.16073(10) 0.63581(7) 0.0216(4) Uani 1 1 d . . .
C12J C 0.83289(10) 0.13873(10) 0.67019(7) 0.0221(4) Uani 1 1 d . . .
H12J H 0.8075 0.1081 0.6571 0.026 Uiso 1 1 d R . .
C13J C 0.81401(10) 0.16091(10) 0.72351(8) 0.0257(4) Uani 1 1 d . . .
H13J H 0.7760 0.1451 0.7469 0.031 Uiso 1 1 d R . .
C15J C 0.90532(13) 0.22887(13) 0.70890(9) 0.0430(5) Uani 1 1 d . . .
H15J H 0.9299 0.2601 0.7220 0.052 Uiso 1 1 d R . .
C14J C 0.85032(11) 0.20569(11) 0.74305(8) 0.0314(4) Uani 1 1 d . . .
H14J H 0.8374 0.2205 0.7798 0.038 Uiso 1 1 d R . .
C16J C 0.92472(12) 0.20652(12) 0.65568(8) 0.0381(5) Uani 1 1 d . . .
H16J H 0.9626 0.2227 0.6323 0.046 Uiso 1 1 d R . .

loop_
_atom_site_aniso_label
_atom_site_aniso_U_11
_atom_site_aniso_U_22
_atom_site_aniso_U_33
_atom_site_aniso_U_23
_atom_site_aniso_U_13
_atom_site_aniso_U_12
O1A 0.0188(6) 0.0481(9) 0.0281(7) 0.0137(6) -0.0040(5) -0.0183(6)
O2A 0.0185(6) 0.0188(6) 0.0252(7) 0.0010(5) -0.0019(5) -0.0079(5)
C1A 0.0151(8) 0.0303(10) 0.0209(9) 0.0052(8) -0.0013(7) -0.0095(7)
C2A 0.0217(9) 0.0271(10) 0.0196(9) -0.0026(7) -0.0008(7) -0.0113(8)
C3A 0.0163(8) 0.0231(9) 0.0173(9) -0.0045(7) 0.0032(7) -0.0063(7)
C4A 0.0167(8) 0.0182(8) 0.0159(8) -0.0017(7) 0.0023(7) -0.0066(7)
C5A 0.0218(9) 0.0185(9) 0.0172(9) -0.0005(7) 0.0009(7) -0.0021(7)
C6A 0.0174(9) 0.0298(10) 0.0175(9) 0.0017(8) 0.0049(7) -0.0010(8)
C7A 0.0172(9) 0.0318(10) 0.0220(10) -0.0002(8) -0.0004(7) -0.0098(8)
C8A 0.0194(9) 0.0325(10) 0.0206(10) -0.0003(8) -0.0015(7) -0.0109(8)
C31A 0.0195(9) 0.0290(10) 0.0161(9) -0.0004(8) -0.0012(7) -0.0124(8)
C9A 0.0176(8) 0.0190(9) 0.0201(9) -0.0040(7) 0.0011(7) -0.0053(7)
C10A 0.0191(9) 0.0223(9) 0.0210(9) -0.0039(7) 0.0012(7) -0.0071(7)
C47A 0.0254(11) 0.0141(11) 0.0128(10) -0.0033(8) 0.0024(8) -0.0089(8)
C48A 0.0238(11) 0.0241(11) 0.0173(10) -0.0012(9) -0.0005(8) -0.0118(9)
C49A 0.0345(12) 0.0388(13) 0.0195(11) -0.0060(10) 0.0062(9) -0.0247(11)
C11A 0.0195(9) 0.0290(10) 0.0161(9) -0.0004(8) -0.0012(7) -0.0124(8)
C12A 0.0291(13) 0.0243(12) 0.0214(12) -0.0075(9) 0.0013(9) -0.0149(9)
C13A 0.0376(15) 0.0237(11) 0.0214(12) 0.0024(9) -0.0059(9) -0.0175(10)
C14A 0.0310(13) 0.0389(13) 0.0139(10) -0.0010(11) 0.0013(8) -0.0221(10)
C15A 0.0250(11) 0.0358(12) 0.0238(11) -0.0077(9) 0.0084(9) -0.0072(9)
C16A 0.0241(10) 0.0211(10) 0.0265(11) 0.0014(9) 0.0010(8) -0.0027(9)
C17A 0.0254(11) 0.0141(11) 0.0128(10) -0.0033(8) 0.0024(8) -0.0089(8)
C18A 0.0238(11) 0.0241(11) 0.0173(10) -0.0012(9) -0.0005(8) -0.0118(9)
C19A 0.0345(12) 0.0388(13) 0.0195(11) -0.0060(10) 0.0062(9) -0.0247(11)
C20A 0.0493(16) 0.0218(12) 0.0148(12) 0.0010(10) 0.0081(11) -0.0173(11)
C21A 0.0360(13) 0.0226(12) 0.0170(11) 0.0012(9) -0.0004(10) 0.0016(10)
C22A 0.0242(12) 0.0241(12) 0.0156(11) -0.0001(9) 0.0053(9) -0.0009(9)
O1B 0.0220(6) 0.0155(6) 0.0233(7) 0.0023(5) 0.0014(5) -0.0050(5)
O2B 0.0224(6) 0.0147(6) 0.0196(6) 0.0017(5) 0.0039(5) -0.0041(5)
C1B 0.0197(8) 0.0129(8) 0.0160(8) 0.0004(6) -0.0004(7) -0.0061(7)
C2B 0.0172(8) 0.0209(9) 0.0205(9) 0.0012(7) -0.0012(7) -0.0083(7)
C3B 0.0225(9) 0.0177(9) 0.0205(9) 0.0000(7) -0.0005(7) -0.0118(7)
C4B 0.0184(8) 0.0128(8) 0.0167(8) -0.0011(6) -0.0005(7) -0.0033(7)
C5B 0.0188(8) 0.0209(9) 0.0189(9) -0.0012(7) 0.0006(7) -0.0086(7)
C6B 0.0213(9) 0.0193(9) 0.0187(9) -0.0022(7) -0.0004(7) -0.0110(7)
C7B 0.0247(9) 0.0190(9) 0.0174(9) 0.0013(7) -0.0032(7) -0.0090(7)
C8B 0.0332(10) 0.0193(9) 0.0187(9) 0.0015(7) -0.0036(8) -0.0091(8)
C9B 0.0226(9) 0.0176(9) 0.0175(9) 0.0011(7) 0.0000(7) -0.0049(7)
C10B 0.0290(10) 0.0206(9) 0.0203(9) -0.0021(7) 0.0008(8) -0.0050(8)
C28B 0.0264(10) 0.0283(10) 0.0223(10) -0.0014(8) 0.0035(8) -0.0092(8)
C29B 0.0358(11) 0.0439(13) 0.0177(10) -0.0071(9) 0.0041(8) -0.0173(10)
C11B 0.0440(11) 0.0230(10) 0.0169(9) -0.0040(7) 0.0008(8) -0.0143(9)
C12B 0.138(3) 0.0234(12) 0.0244(12) -0.0039(9) -0.0092(14) 0.0037(14)
C13B 0.164(3) 0.0233(12) 0.0361(14) -0.0116(11) 0.0065(17) -0.0046(15)
C14B 0.0944(19) 0.0437(14) 0.0235(11) -0.0163(10) 0.0138(12) -0.0390(14)
C15B 0.0485(13) 0.0580(15) 0.0182(10) -0.0057(10) 0.0021(9) -0.0282(12)
C16B 0.0326(11) 0.0369(11) 0.0220(10) -0.0046(8) 0.0021(8) -0.0122(9)
C17B 0.0245(11) 0.0243(11) 0.0162(11) -0.0046(8) 0.0081(8) -0.0113(10)
C18B 0.0264(10) 0.0283(10) 0.0223(10) -0.0014(8) 0.0035(8) -0.0092(8)
C19B 0.0358(11) 0.0439(13) 0.0177(10) -0.0071(9) 0.0041(8) -0.0173(10)
C20B 0.0387(16) 0.0438(15) 0.0267(13) -0.0205(10) 0.0139(10) -0.0198(11)
C21B 0.0452(14) 0.0357(13) 0.0331(13) -0.0155(11) 0.0041(11) 0.0046(11)
C22B 0.0381(13) 0.0367(13) 0.0215(11) -0.0093(10) -0.0010(9) -0.0001(10)
O1C 0.0193(6) 0.0247(7) 0.0186(6) 0.0057(5) 0.0008(5) -0.0061(5)
O2C 0.0217(6) 0.0224(6) 0.0193(6) 0.0028(5) 0.0038(5) -0.0069(5)
C1C 0.0182(8) 0.0196(8) 0.0113(8) 0.0004(7) 0.0004(6) -0.0068(7)
C2C 0.0173(8) 0.0224(9) 0.0155(8) -0.0012(7) 0.0018(7) -0.0089(7)
C3C 0.0170(8) 0.0205(9) 0.0143(8) -0.0017(7) 0.0003(6) -0.0066(7)
C4C 0.0194(8) 0.0183(8) 0.0129(8) -0.0014(7) 0.0026(7) -0.0070(7)
C5C 0.0192(8) 0.0227(9) 0.0146(8) -0.0033(7) 0.0037(7) -0.0110(7)
C6C 0.0153(8) 0.0253(9) 0.0149(8) -0.0052(7) 0.0020(6) -0.0089(7)
C7C 0.0184(8) 0.0177(8) 0.0187(9) -0.0005(7) -0.0006(7) -0.0067(7)
C8C 0.0211(9) 0.0193(9) 0.0206(9) -0.0026(7) 0.0006(7) -0.0077(7)
C9C 0.0195(8) 0.0205(9) 0.0203(9) -0.0034(7) 0.0029(7) -0.0090(7)
C10C 0.0238(9) 0.0225(9) 0.0203(9) -0.0054(7) 0.0035(7) -0.0104(7)
C11C 0.0237(9) 0.0200(9) 0.0172(9) -0.0053(7) -0.0016(7) -0.0058(7)
C12C 0.0241(10) 0.0484(12) 0.0308(11) -0.0244(9) 0.0031(8) -0.0155(9)
C13C 0.0244(10) 0.0702(15) 0.0382(12) -0.0356(11) 0.0100(9) -0.0173(10)
C14C 0.0382(11) 0.0440(12) 0.0281(11) -0.0221(9) 0.0000(9) -0.0117(10)
C15C 0.0544(14) 0.0537(14) 0.0290(11) -0.0145(10) -0.0023(10) -0.0367(11)
C16C 0.0397(11) 0.0492(13) 0.0225(10) -0.0109(9) 0.0042(8) -0.0291(10)
C17C 0.0259(9) 0.0244(9) 0.0202(9) -0.0104(7) 0.0050(7) -0.0105(8)
C18C 0.0594(14) 0.0585(14) 0.0387(12) -0.0282(11) 0.0288(11) -0.0466(12)
C19C 0.0671(15) 0.0678(16) 0.0463(14) -0.0413(12) 0.0279(12) -0.0512(13)
C20C 0.0398(11) 0.0484(13) 0.0290(11) -0.0260(10) 0.0157(9) -0.0251(10)
C21C 0.0245(9) 0.0346(11) 0.0234(10) -0.0119(8) 0.0095(8) -0.0143(8)
C22C 0.0218(9) 0.0235(9) 0.0220(9) -0.0087(7) 0.0027(7) -0.0101(7)
O1D 0.0171(6) 0.0199(6) 0.0311(7) 0.0042(5) -0.0025(5) -0.0081(5)
O2D 0.0185(6) 0.0312(7) 0.0299(7) 0.0106(6) -0.0035(5) -0.0128(5)
C1D 0.0156(8) 0.0176(8) 0.0203(9) 0.0010(7) 0.0007(7) -0.0066(7)
C2D 0.0171(8) 0.0186(9) 0.0196(9) -0.0029(7) 0.0022(7) -0.0031(7)
C3D 0.0205(9) 0.0192(9) 0.0211(9) -0.0013(7) -0.0003(7) -0.0072(7)
C4D 0.0151(8) 0.0205(9) 0.0207(9) 0.0027(7) -0.0003(7) -0.0061(7)
C5D 0.0175(8) 0.0200(9) 0.0204(9) -0.0004(7) 0.0032(7) -0.0013(7)
C6D 0.0229(9) 0.0172(9) 0.0221(9) -0.0028(7) 0.0011(7) -0.0059(7)
C7D 0.0194(9) 0.0195(9) 0.0225(10) -0.0023(7) -0.0005(7) -0.0079(7)
C8D 0.0202(9) 0.0225(9) 0.0214(9) -0.0012(7) -0.0026(7) -0.0101(7)
C9D 0.0182(9) 0.0218(9) 0.0233(10) -0.0008(7) -0.0008(7) -0.0070(7)
C10D 0.0201(9) 0.0221(9) 0.0236(10) -0.0011(7) -0.0016(7) -0.0088(7)
C37D 0.0250(9) 0.0184(9) 0.0180(9) -0.0028(7) -0.0024(7) -0.0124(8)
C39D 0.0374(13) 0.0199(10) 0.0260(11) 0.0030(8) -0.0065(9) -0.0096(9)
C40D 0.0448(12) 0.0292(12) 0.0210(10) 0.0016(9) 0.0021(9) -0.0201(10)
C11D 0.0165(10) 0.0223(10) 0.0155(10) 0.0006(10) -0.0024(8) -0.0098(8)
C12D 0.0211(10) 0.0184(10) 0.0253(11) -0.0021(8) 0.0011(8) -0.0062(8)
C13D 0.0265(10) 0.0245(11) 0.0235(11) -0.0092(8) 0.0052(8) -0.0068(9)
C14D 0.0346(12) 0.0314(12) 0.0148(10) -0.0026(9) 0.0035(8) -0.0113(10)
C15D 0.0472(15) 0.0201(11) 0.0228(13) 0.0000(9) -0.0003(10) -0.0124(10)
C16D 0.0358(12) 0.0192(10) 0.0181(10) -0.0041(8) -0.0025(8) -0.0096(9)
C17D 0.0250(9) 0.0184(9) 0.0180(9) -0.0028(7) -0.0024(7) -0.0124(8)
C18D 0.0252(14) 0.0211(12) 0.0235(14) -0.0046(8) -0.0006(8) -0.0065(9)
C19D 0.0374(13) 0.0199(10) 0.0260(11) 0.0030(8) -0.0065(9) -0.0096(9)
C20D 0.0448(12) 0.0292(12) 0.0210(10) 0.0016(9) 0.0021(9) -0.0201(10)
C21D 0.0355(13) 0.0366(13) 0.0308(12) -0.0046(10) 0.0123(10) -0.0143(11)
C22D 0.0255(11) 0.0221(10) 0.0257(11) 0.0017(9) -0.0001(8) -0.0060(9)
O1E 0.0219(6) 0.0398(8) 0.0245(7) 0.0080(6) -0.0042(5) -0.0185(6)
O2E 0.0172(6) 0.0180(6) 0.0225(6) -0.0006(5) -0.0017(5) -0.0078(5)
C1E 0.0172(8) 0.0287(10) 0.0167(9) 0.0005(7) -0.0006(7) -0.0116(7)
C2E 0.0218(9) 0.0224(9) 0.0183(9) -0.0020(7) -0.0014(7) -0.0100(7)
C3E 0.0171(8) 0.0206(9) 0.0174(9) -0.0049(7) 0.0020(7) -0.0059(7)
C4E 0.0152(8) 0.0188(8) 0.0142(8) -0.0014(7) 0.0000(6) -0.0070(7)
C5E 0.0213(9) 0.0186(9) 0.0156(9) -0.0020(7) 0.0016(7) -0.0042(7)
C6E 0.0160(8) 0.0252(9) 0.0183(9) 0.0004(7) 0.0028(7) -0.0020(7)
C7E 0.0179(9) 0.0277(10) 0.0192(9) -0.0013(8) -0.0020(7) -0.0096(7)
C8E 0.0197(9) 0.0261(10) 0.0200(9) -0.0007(7) -0.0031(7) -0.0089(7)
C9E 0.0171(8) 0.0187(9) 0.0188(9) -0.0035(7) -0.0009(7) -0.0059(7)
C10E 0.0175(8) 0.0191(9) 0.0220(9) -0.0037(7) -0.0011(7) -0.0071(7)
C27E 0.0209(9) 0.0194(9) 0.0205(9) -0.0004(7) 0.0026(7) -0.0075(7)
C30E 0.0373(13) 0.0508(14) 0.0232(11) 0.0115(10) 0.0049(9) -0.0152(11)
C11E 0.0200(9) 0.0281(10) 0.0167(9) 0.0021(7) -0.0029(7) -0.0116(8)
C12E 0.0376(11) 0.0241(10) 0.0215(10) -0.0080(8) 0.0001(8) -0.0143(8)
C13E 0.0476(12) 0.0216(10) 0.0263(10) 0.0020(8) -0.0047(9) -0.0179(9)
C14E 0.0339(11) 0.0450(12) 0.0215(10) 0.0080(9) -0.0012(8) -0.0235(10)
C15E 0.0348(12) 0.0641(16) 0.0290(12) 0.0017(11) 0.0146(9) 0.0022(11)
C16E 0.0347(12) 0.0400(13) 0.0311(12) 0.0074(10) 0.0073(9) 0.0096(10)
C17E 0.0209(9) 0.0194(9) 0.0205(9) -0.0004(7) 0.0026(7) -0.0075(7)
C18E 0.0227(11) 0.0661(16) 0.0211(11) 0.0142(11) -0.0027(9) -0.0207(11)
C19E 0.0289(12) 0.0816(19) 0.0279(13) 0.0181(12) -0.0065(10) -0.0241(13)
C20E 0.0373(13) 0.0508(14) 0.0232(11) 0.0115(10) 0.0049(9) -0.0152(11)
C21E 0.0353(12) 0.0450(13) 0.0271(12) -0.0071(10) 0.0115(10) -0.0281(11)
C22E 0.0292(11) 0.0431(13) 0.0214(11) -0.0087(9) 0.0037(9) -0.0242(10)
O1F 0.0195(6) 0.0364(8) 0.0305(8) 0.0133(6) -0.0069(5) -0.0162(6)
O2F 0.0181(6) 0.0204(6) 0.0269(7) 0.0020(5) -0.0027(5) -0.0097(5)
C1F 0.0145(8) 0.0233(9) 0.0201(9) 0.0034(7) -0.0019(7) -0.0082(7)
C2F 0.0160(8) 0.0234(9) 0.0203(9) 0.0004(7) 0.0036(7) -0.0013(7)
C3F 0.0215(9) 0.0179(9) 0.0185(9) -0.0026(7) 0.0019(7) -0.0043(7)
C4F 0.0148(8) 0.0176(8) 0.0170(9) -0.0010(7) -0.0001(7) -0.0058(7)
C5F 0.0174(8) 0.0207(9) 0.0175(9) -0.0030(7) 0.0021(7) -0.0050(7)
C6F 0.0214(9) 0.0192(9) 0.0190(9) -0.0007(7) -0.0016(7) -0.0083(7)
C7F 0.0192(9) 0.0236(9) 0.0210(9) 0.0000(7) -0.0029(7) -0.0088(7)
C8F 0.0191(9) 0.0252(9) 0.0215(10) -0.0007(8) -0.0032(7) -0.0084(7)
C9F 0.0175(8) 0.0201(9) 0.0204(9) -0.0040(7) 0.0001(7) -0.0071(7)
C10F 0.0210(9) 0.0225(9) 0.0192(9) -0.0029(7) -0.0002(7) -0.0100(7)
C27F 0.0165(9) 0.0212(10) 0.0175(9) -0.0019(7) -0.0006(7) -0.0077(8)
C11F 0.0199(9) 0.0269(10) 0.0185(9) 0.0018(7) -0.0021(7) -0.0115(8)
C12F 0.0339(11) 0.0380(12) 0.0330(12) 0.0102(9) 0.0059(9) 0.0081(9)
C13F 0.0427(13) 0.0546(15) 0.0332(12) 0.0053(11) 0.0174(10) 0.0030(11)
C14F 0.0424(12) 0.0401(12) 0.0209(10) 0.0054(9) 0.0023(9) -0.0190(10)
C15F 0.0407(11) 0.0189(9) 0.0256(10) 0.0023(8) -0.0034(8) -0.0127(8)
C16F 0.0313(10) 0.0204(9) 0.0226(10) -0.0058(7) 0.0007(8) -0.0105(8)
C17F 0.0165(9) 0.0212(10) 0.0175(9) -0.0019(7) -0.0006(7) -0.0077(8)
C18F 0.0435(13) 0.0207(10) 0.0196(10) -0.0025(8) -0.0025(9) -0.0135(9)
C19F 0.0490(14) 0.0245(11) 0.0242(11) 0.0073(9) -0.0073(10) -0.0180(10)
C20F 0.0374(13) 0.0399(15) 0.0137(12) 0.0022(9) 0.0020(9) -0.0178(10)
C21F 0.0331(12) 0.0342(12) 0.0190(10) -0.0071(9) 0.0065(9) -0.0099(10)
C22F 0.0247(10) 0.0221(10) 0.0211(10) -0.0041(8) 0.0045(8) -0.0093(8)
O1G 0.0214(6) 0.0135(6) 0.0223(7) 0.0014(5) 0.0025(5) -0.0035(5)
C1G 0.0190(8) 0.0121(8) 0.0192(9) -0.0012(7) -0.0007(7) -0.0039(7)
C2G 0.0209(9) 0.0192(9) 0.0189(9) -0.0024(7) -0.0001(7) -0.0109(7)
C3G 0.0188(8) 0.0192(9) 0.0202(9) -0.0010(7) -0.0011(7) -0.0070(7)
C7G 0.0216(9) 0.0171(9) 0.0204(9) -0.0004(7) -0.0004(7) -0.0059(7)
C8G 0.0258(9) 0.0204(9) 0.0224(9) -0.0015(7) 0.0007(7) -0.0079(7)
C11G 0.0285(10) 0.0236(9) 0.0175(9) -0.0047(7) 0.0039(7) -0.0110(8)
C12G 0.0385(12) 0.0476(13) 0.0310(11) -0.0175(10) -0.0047(9) 0.0014(10)
C13G 0.0437(13) 0.0547(15) 0.0414(13) -0.0266(11) 0.0012(11) 0.0053(11)
C14G 0.0442(12) 0.0434(12) 0.0305(11) -0.0206(9) 0.0106(9) -0.0214(10)
C15G 0.0312(11) 0.0602(14) 0.0236(10) -0.0147(10) 0.0027(8) -0.0216(10)
C16G 0.0221(9) 0.0412(12) 0.0296(11) -0.0104(9) 0.0040(8) -0.0083(9)
O1H 0.0220(6) 0.0143(6) 0.0230(7) 0.0012(5) 0.0020(5) -0.0033(5)
C1H 0.0197(8) 0.0139(8) 0.0171(9) -0.0006(7) -0.0024(7) -0.0039(7)
C2H 0.0182(8) 0.0184(9) 0.0192(9) 0.0005(7) -0.0025(7) -0.0053(7)
C3H 0.0228(9) 0.0186(9) 0.0218(9) -0.0007(7) -0.0018(7) -0.0104(7)
C7H 0.0222(9) 0.0187(9) 0.0188(9) 0.0000(7) -0.0028(7) -0.0055(7)
C8H 0.0234(9) 0.0204(9) 0.0202(9) -0.0001(7) -0.0023(7) -0.0055(7)
C31H 0.0142(9) 0.0208(9) 0.0180(9) -0.0044(7) 0.0050(7) -0.0075(7)
C32H 0.0331(10) 0.0175(10) 0.0201(9) -0.0016(8) 0.0026(8) -0.0053(8)
C33H 0.0449(12) 0.0267(12) 0.0149(9) -0.0009(8) 0.0030(8) -0.0078(10)
C11H 0.0142(9) 0.0208(9) 0.0180(9) -0.0044(7) 0.0050(7) -0.0075(7)
C12H 0.0331(10) 0.0175(10) 0.0201(9) -0.0016(8) 0.0026(8) -0.0053(8)
C13H 0.0449(12) 0.0267(12) 0.0149(9) -0.0009(8) 0.0030(8) -0.0078(10)
C14H 0.0448(15) 0.0289(13) 0.0192(12) -0.0112(9) 0.0049(9) -0.0111(10)
C15H 0.0454(13) 0.0187(10) 0.0305(12) -0.0072(9) 0.0043(10) -0.0097(10)
C16H 0.0329(11) 0.0202(10) 0.0179(10) 0.0018(8) 0.0013(8) -0.0088(9)
O1I 0.0200(6) 0.0249(7) 0.0174(6) 0.0050(5) 0.0014(5) -0.0067(5)
C1I 0.0186(8) 0.0201(9) 0.0119(8) 0.0000(7) 0.0009(6) -0.0073(7)
C2I 0.0163(8) 0.0243(9) 0.0165(9) -0.0021(7) 0.0022(7) -0.0090(7)
C3I 0.0163(8) 0.0239(9) 0.0144(8) -0.0019(7) 0.0000(6) -0.0075(7)
C7I 0.0178(8) 0.0203(9) 0.0174(9) -0.0011(7) 0.0012(7) -0.0083(7)
C8I 0.0203(9) 0.0180(9) 0.0200(9) -0.0013(7) -0.0015(7) -0.0064(7)
C11I 0.0219(9) 0.0152(8) 0.0181(9) -0.0040(7) -0.0013(7) -0.0036(7)
C12I 0.0325(10) 0.0311(10) 0.0219(10) -0.0031(8) 0.0004(8) -0.0195(8)
C13I 0.0451(12) 0.0321(11) 0.0261(10) -0.0094(8) -0.0035(9) -0.0231(9)
C14I 0.0332(10) 0.0344(11) 0.0254(10) -0.0170(8) 0.0021(8) -0.0106(9)
C15I 0.0244(10) 0.0435(12) 0.0293(11) -0.0181(9) 0.0085(8) -0.0132(9)
C16I 0.0210(9) 0.0322(10) 0.0261(10) -0.0142(8) 0.0031(7) -0.0114(8)
O1J 0.0211(6) 0.0327(7) 0.0189(6) 0.0044(5) 0.0017(5) -0.0102(6)
C1J 0.0191(8) 0.0271(9) 0.0131(8) -0.0005(7) 0.0016(7) -0.0108(7)
C2J 0.0177(8) 0.0303(10) 0.0143(8) -0.0030(7) 0.0010(7) -0.0106(7)
C3J 0.0187(8) 0.0295(10) 0.0160(9) -0.0029(7) 0.0036(7) -0.0134(7)
C7J 0.0189(9) 0.0256(9) 0.0182(9) -0.0020(7) 0.0010(7) -0.0106(7)
C8J 0.0195(9) 0.0272(10) 0.0208(9) -0.0038(8) 0.0012(7) -0.0105(7)
C11J 0.0228(9) 0.0256(9) 0.0179(9) -0.0059(7) 0.0004(7) -0.0101(8)
C12J 0.0193(9) 0.0267(9) 0.0237(9) -0.0095(8) 0.0008(7) -0.0104(7)
C13J 0.0228(9) 0.0318(10) 0.0248(10) -0.0102(8) 0.0066(7) -0.0113(8)
C15J 0.0570(14) 0.0629(15) 0.0348(12) -0.0251(11) 0.0121(10) -0.0445(12)
C14J 0.0334(11) 0.0428(12) 0.0246(10) -0.0175(9) 0.0064(8) -0.0168(9)
C16J 0.0475(13) 0.0584(14) 0.0308(11) -0.0180(10) 0.0141(9) -0.0412(11)

loop_
_geom_bond_atom_site_label_1
_geom_bond_atom_site_label_2
_geom_bond_distance
_geom_bond_site_symmetry_2
_geom_bond_publ_flag
O1A C1A 1.4376(19) . ?
O2A C4A 1.4307(18) . ?
C1A C7A 1.481(2) . ?
C1A C6A 1.532(2) . ?
C1A C2A 1.534(2) . ?
C2A C3A 1.527(2) . ?
C3A C4A 1.528(2) . ?
C4A C9A 1.480(2) . ?
C4A C5A 1.532(2) . ?
C5A C6A 1.519(2) . ?
C7A C8A 1.194(2) . ?
C8A C31A 1.4082 . ?
C8A C11A 1.442(2) . ?
C31A C36A 1.3900 . ?
C31A C32A 1.3900 . ?
C32A C33A 1.3900 . ?
C33A C34A 1.3900 . ?
C34A C35A 1.3900 . ?
C35A C36A 1.3900 . ?
C9A C10A 1.193(2) . ?
C10A C17A 1.433(3) . ?
C10A C37A 1.4884 . ?
C10A C47A 1.5746 . ?
C37A C42A 1.3900 . ?
C37A C38A 1.3901 . ?
C38A C39A 1.3900 . ?
C39A C40A 1.3900 . ?
C40A C41A 1.3900 . ?
C41A C42A 1.3900 . ?
C47A C52A 1.3900 . ?
C47A C48A 1.3900 . ?
C48A C49A 1.3900 . ?
C49A C50A 1.3900 . ?
C50A C51A 1.3900 . ?
C51A C52A 1.3900 . ?
C11A C16A 1.390(3) . ?
C11A C12A 1.402(3) . ?
C12A C13A 1.388(3) . ?
C13A C14A 1.379(4) . ?
C14A C15A 1.389(3) . ?
C15A C16A 1.382(3) . ?
C17A C22A 1.387(3) . ?
C17A C18A 1.396(3) . ?
C18A C19A 1.383(3) . ?
C19A C20A 1.386(3) . ?
C20A C21A 1.387(3) . ?
C21A C22A 1.385(3) . ?
O1B C1B 1.4386(18) . ?
O2B C4B 1.4388(18) . ?
C1B C7B 1.477(2) . ?
C1B C2B 1.533(2) . ?
C1B C6B 1.536(2) . ?
C2B C3B 1.528(2) . ?
C3B C4B 1.536(2) . ?
C4B C9B 1.479(2) . ?
C4B C5B 1.531(2) . ?
C5B C6B 1.527(2) . ?
C7B C8B 1.194(2) . ?
C8B C11B 1.443(2) . ?
C9B C10B 1.192(2) . ?
C10B C17B 1.446(2) . ?
C10B C27B 1.4487 . ?
C27B C32B 1.3900 . ?
C27B C28B 1.3900 . ?
C28B C29B 1.3900 . ?
C29B C30B 1.3900 . ?
C30B C31B 1.3900 . ?
C31B C32B 1.3900 . ?
C11B C16B 1.377(2) . ?
C11B C12B 1.382(3) . ?
C12B C13B 1.388(3) . ?
C13B C14B 1.377(3) . ?
C14B C15B 1.358(3) . ?
C15B C16B 1.387(3) . ?
C17B C22B 1.389(3) . ?
C17B C18B 1.395(3) . ?
C18B C19B 1.386(3) . ?
C19B C20B 1.379(3) . ?
C20B C21B 1.372(3) . ?
C21B C22B 1.383(3) . ?
O1C C1C 1.4359(18) . ?
O2C C4C 1.4321(18) . ?
C1C C7C 1.473(2) . ?
C1C C2C 1.534(2) . ?
C1C C6C 1.536(2) . ?
C2C C3C 1.527(2) . ?
C3C C4C 1.541(2) . ?
C4C C9C 1.483(2) . ?
C4C C5C 1.533(2) . ?
C5C C6C 1.525(2) . ?
C7C C8C 1.198(2) . ?
C8C C11C 1.442(2) . ?
C9C C10C 1.198(2) . ?
C10C C17C 1.440(2) . ?
C11C C12C 1.382(2) . ?
C11C C16C 1.390(2) . ?
C12C C13C 1.384(2) . ?
C13C C14C 1.378(3) . ?
C14C C15C 1.379(3) . ?
C15C C16C 1.383(2) . ?
C17C C22C 1.391(2) . ?
C17C C18C 1.395(2) . ?
C18C C19C 1.387(3) . ?
C19C C20C 1.376(3) . ?
C20C C21C 1.381(2) . ?
C21C C22C 1.382(2) . ?
O1D C1D 1.4324(18) . ?
O2D C4D 1.4356(18) . ?
C1D C7D 1.482(2) . ?
C1D C2D 1.523(2) . ?
C1D C6D 1.534(2) . ?
C2D C3D 1.527(2) . ?
C3D C4D 1.535(2) . ?
C4D C9D 1.482(2) . ?
C4D C5D 1.530(2) . ?
C5D C6D 1.528(2) . ?
C7D C8D 1.196(2) . ?
C8D C31D 1.3285 . ?
C8D C11D 1.446(3) . ?
C31D C36D 1.3899 . ?
C31D C32D 1.3900 . ?
C32D C33D 1.3900 . ?
C33D C34D 1.3900 . ?
C34D C35D 1.3900 . ?
C35D C36D 1.3900 . ?
C9D C10D 1.198(2) . ?
C10D C17D 1.438(2) . ?
C10D C37D 1.5025 . ?
C37D C38D 1.3900 . ?
C37D C42D 1.3900 . ?
C38D C39D 1.3900 . ?
C39D C40D 1.3900 . ?
C40D C41D 1.3900 . ?
C41D C42D 1.3900 . ?
C11D C16D 1.391(3) . ?
C11D C12D 1.396(4) . ?
C12D C13D 1.384(2) . ?
C13D C14D 1.384(3) . ?
C14D C15D 1.395(3) . ?
C15D C16D 1.388(3) . ?
C17D C18D 1.385(3) . ?
C17D C22D 1.402(3) . ?
C18D C19D 1.382(3) . ?
C19D C20D 1.376(3) . ?
C20D C21D 1.383(3) . ?
C21D C22D 1.386(3) . ?
O1E C1E 1.4331(19) . ?
O2E C4E 1.4325(18) . ?
C1E C7E 1.479(2) . ?
C1E C2E 1.530(2) . ?
C1E C6E 1.532(2) . ?
C2E C3E 1.526(2) . ?
C3E C4E 1.530(2) . ?
C4E C9E 1.481(2) . ?
C4E C5E 1.536(2) . ?
C5E C6E 1.527(2) . ?
C7E C8E 1.199(2) . ?
C8E C11E 1.438(2) . ?
C9E C10E 1.194(2) . ?
C10E C17E 1.442(2) . ?
C10E C27E 1.4835 . ?
C27E C32E 1.3900 . ?
C27E C28E 1.3901 . ?
C28E C29E 1.3900 . ?
C29E C30E 1.3900 . ?
C30E C31E 1.3900 . ?
C31E C32E 1.3900 . ?
C11E C16E 1.386(2) . ?
C11E C12E 1.391(2) . ?
C12E C13E 1.384(2) . ?
C13E C14E 1.375(3) . ?
C14E C15E 1.372(3) . ?
C15E C16E 1.387(3) . ?
C17E C18E 1.379(3) . ?
C17E C22E 1.398(2) . ?
C18E C19E 1.384(3) . ?
C19E C20E 1.382(3) . ?
C20E C21E 1.373(3) . ?
C21E C22E 1.378(3) . ?
O1F C1F 1.4358(18) . ?
O2F C4F 1.4332(18) . ?
C1F C7F 1.478(2) . ?
C1F C2F 1.529(2) . ?
C1F C6F 1.532(2) . ?
C2F C3F 1.528(2) . ?
C3F C4F 1.533(2) . ?
C4F C9F 1.482(2) . ?
C4F C5F 1.529(2) . ?
C5F C6F 1.525(2) . ?
C7F C8F 1.198(2) . ?
C8F C11F 1.443(2) . ?
C9F C10F 1.195(2) . ?
C10F C17F 1.440(2) . ?
C10F C27F 1.4518 . ?
C27F C28F 1.3900 . ?
C27F C32F 1.3900 . ?
C28F C29F 1.3900 . ?
C29F C30F 1.3900 . ?
C30F C31F 1.3900 . ?
C31F C32F 1.3900 . ?
C11F C16F 1.390(2) . ?
C11F C12F 1.393(2) . ?
C12F C13F 1.380(3) . ?
C13F C14F 1.374(3) . ?
C14F C15F 1.380(3) . ?
C15F C16F 1.383(2) . ?
C17F C22F 1.386(2) . ?
C17F C18F 1.409(2) . ?
C18F C19F 1.384(3) . ?
C19F C20F 1.380(3) . ?
C20F C21F 1.383(3) . ?
C21F C22F 1.386(3) . ?
O1G C1G 1.4409(18) . ?
C1G C7G 1.477(2) . ?
C1G C3G 1.532(2) 2_757 ?
C1G C2G 1.535(2) . ?
C2G C3G 1.527(2) . ?
C3G C1G 1.532(2) 2_757 ?
C7G C8G 1.195(2) . ?
C8G C11G 1.443(2) . ?
C11G C16G 1.382(2) . ?
C11G C12G 1.394(2) . ?
C12G C13G 1.387(3) . ?
C13G C14G 1.384(3) . ?
C14G C15G 1.360(3) . ?
C15G C16G 1.387(2) . ?
O1H C1H 1.4376(18) . ?
C1H C7H 1.472(2) . ?
C1H C2H 1.532(2) . ?
C1H C3H 1.541(2) 2_656 ?
C2H C3H 1.527(2) . ?
C3H C1H 1.541(2) 2_656 ?
C7H C8H 1.191(2) . ?
C8H C11H 1.434(2) . ?
C8H C31H 1.6083 . ?
C31H C36H 1.3900 . ?
C31H C32H 1.3900 . ?
C32H C33H 1.3900 . ?
C33H C34H 1.3900 . ?
C34H C35H 1.3900 . ?
C35H C36H 1.3900 . ?
C11H C16H 1.392(2) . ?
C11H C12H 1.401(2) . ?
C12H C13H 1.380(3) . ?
C13H C14H 1.393(3) . ?
C14H C15H 1.382(3) . ?
C15H C16H 1.385(3) . ?
O1I C1I 1.4364(18) . ?
C1I C7I 1.475(2) . ?
C1I C2I 1.534(2) . ?
C1I C3I 1.540(2) 2_655 ?
C2I C3I 1.531(2) . ?
C3I C1I 1.540(2) 2_655 ?
C7I C8I 1.198(2) . ?
C8I C11I 1.440(2) . ?
C11I C16I 1.389(2) . ?
C11I C12I 1.395(2) . ?
C12I C13I 1.384(2) . ?
C13I C14I 1.381(2) . ?
C14I C15I 1.381(2) . ?
C15I C16I 1.384(2) . ?
O1J C1J 1.4368(19) . ?
C1J C7J 1.477(2) . ?
C1J C3J 1.532(2) 2_756 ?
C1J C2J 1.535(2) . ?
C2J C3J 1.526(2) . ?
C3J C1J 1.532(2) 2_756 ?
C7J C8J 1.195(2) . ?
C8J C11J 1.445(2) . ?
C11J C12J 1.388(2) . ?
C11J C16J 1.396(2) . ?
C12J C13J 1.384(2) . ?
C13J C14J 1.383(2) . ?
C15J C14J 1.381(3) . ?
C15J C16J 1.384(3) . ?
